data_7120437
loop_
_publ_author_name
'Yi, Hong'
'Tang, Zilu'
'Bian, Changliang'
'Chen, Hong'
'Qi, Xiaotian'
'Yue, Xiaoyu'
'Lan, Yu'
'Lee, Jyh-Fu'
'Lei, Aiwen'

_publ_section_title
;
 Oxidation-induced C-H amination leads new avenue to build C-N bonds
;
_journal_name_full 'Chem. Commun.'
_journal_paper_doi 10.1039/C7CC04955B
_journal_year 2017
_chemical_formula_sum 'C16 H11 N3'
_chemical_formula_weight 245.28
_space_group_crystal_system monoclinic
_space_group_IT_number 14
_space_group_name_Hall '-P 2ybc'
_space_group_name_H-M_alt 'P 1 21/c 1'
_symmetry_space_group_name_Hall '-P 2ybc'
_symmetry_space_group_name_H-M 'P 1 21/c 1'
_atom_sites_solution_hydrogens difmap
_atom_sites_solution_primary direct
_atom_sites_solution_secondary difmap
_audit_block_doi 10.5517/ccdc.csd.cc1lwcsm
_audit_creation_method SHELXL-2014/7
_audit_update_record
;
2016-06-16 deposited with the CCDC.
2017-07-13 downloaded from the CCDC.
;
_cell_angle_alpha 90
_cell_angle_beta 97.198(8)
_cell_angle_gamma 90
_cell_formula_units_Z 4
_cell_length_a 11.280(3)
_cell_length_b 12.342(4)
_cell_length_c 8.977(3)
_cell_measurement_reflns_used 2544
_cell_measurement_temperature 296(2)
_cell_measurement_theta_max 27.99
_cell_measurement_theta_min 2.46
_cell_volume 1239.9(7)
_computing_cell_refinement 'Bruker SAINT'
_computing_data_collection 'Bruker APEX2'
_computing_data_reduction 'Bruker SAINT'
_computing_molecular_graphics 'Bruker SHELXTL'
_computing_publication_material 'Bruker SHELXTL'
_computing_structure_refinement 'SHELXL-2014/7 (Sheldrick, 2014)'
_computing_structure_solution 'SHELXS-97 (Sheldrick, 2008)'
_diffrn_ambient_temperature 296(2)
_diffrn_measured_fraction_theta_full 0.965
_diffrn_measured_fraction_theta_max 0.952
_diffrn_measurement_device_type 'Bruker Kappa APEX-Duo CCD'
_diffrn_measurement_method '\f and \w scans'
_diffrn_radiation_type MoK\a
_diffrn_radiation_wavelength 0.71073
_diffrn_reflns_av_R_equivalents 0.0228
_diffrn_reflns_av_unetI/netI 0.0256
_diffrn_reflns_Laue_measured_fraction_full 0.965
_diffrn_reflns_Laue_measured_fraction_max 0.952
_diffrn_reflns_limit_h_max 7
_diffrn_reflns_limit_h_min -14
_diffrn_reflns_limit_k_max 16
_diffrn_reflns_limit_k_min -14
_diffrn_reflns_limit_l_max 11
_diffrn_reflns_limit_l_min -10
_diffrn_reflns_number 8335
_diffrn_reflns_point_group_measured_fraction_full 0.965
_diffrn_reflns_point_group_measured_fraction_max 0.952
_diffrn_reflns_theta_full 25.242
_diffrn_reflns_theta_max 28.253
_diffrn_reflns_theta_min 1.820
_diffrn_source 'fine-focus sealed tube'
_exptl_absorpt_coefficient_mu 0.081
_exptl_absorpt_correction_T_max 0.7457
_exptl_absorpt_correction_T_min 0.6925
_exptl_absorpt_correction_type multi-scan
_exptl_absorpt_process_details 'SADABS-2012/1 (Bruker,2012)'
_exptl_crystal_colour colorless
_exptl_crystal_density_diffrn 1.314
_exptl_crystal_density_method 'not measured'
_exptl_crystal_description plate
_exptl_crystal_F_000 512
_exptl_crystal_size_max 0.290
_exptl_crystal_size_mid 0.230
_exptl_crystal_size_min 0.070
_refine_diff_density_max 0.118
_refine_diff_density_min -0.197
_refine_diff_density_rms 0.030
_refine_ls_extinction_method none
_refine_ls_goodness_of_fit_ref 1.012
_refine_ls_hydrogen_treatment refall
_refine_ls_matrix_type full
_refine_ls_number_parameters 216
_refine_ls_number_reflns 2913
_refine_ls_number_restraints 0
_refine_ls_restrained_S_all 1.012
_refine_ls_R_factor_all 0.0693
_refine_ls_R_factor_gt 0.0389
_refine_ls_shift/su_max 0.000
_refine_ls_shift/su_mean 0.000
_refine_ls_structure_factor_coef Fsqd
_refine_ls_weighting_details 'w=1/[\s^2^(Fo^2^)+(0.0635P)^2^+0.0815P] where P=(Fo^2^+2Fc^2^)/3'
_refine_ls_weighting_scheme calc
_refine_ls_wR_factor_gt 0.1029
_refine_ls_wR_factor_ref 0.1240
_reflns_Friedel_coverage 0.000
_reflns_number_gt 1861
_reflns_number_total 2913
_reflns_threshold_expression 'I > 2\s(I)'
_cod_data_source_file c7cc04955b2.cif
_cod_data_source_block I
_cod_original_cell_volume 1239.8(6)
_cod_database_code 7120437
_shelx_shelxl_version_number 2014/7
_shelx_space_group_comment
;
The symmetry employed for this shelxl refinement is uniquely defined
by the following loop, which should always be used as a source of
symmetry information in preference to the above space-group names.
They are only intended as comments.
;
_shelx_estimated_absorpt_t_min 0.977
_shelx_estimated_absorpt_t_max 0.994

loop_
_space_group_symop_operation_xyz
'x, y, z'
'-x, y+1/2, -z+1/2'
'-x, -y, -z'
'x, -y-1/2, z-1/2'

loop_
_atom_site_label
_atom_site_type_symbol
_atom_site_fract_x
_atom_site_fract_y
_atom_site_fract_z
_atom_site_U_iso_or_equiv
_atom_site_adp_type
_atom_site_occupancy
_atom_site_site_symmetry_order
_atom_site_calc_flag
C1 C 0.31680(11) 0.84839(10) 0.15285(15) 0.0484(3) Uani 1 1 d
N1 N 0.23349(10) 0.76754(8) 0.08956(14) 0.0528(3) Uani 1 1 d
C2 C 0.43506(11) 0.84938(10) 0.11485(14) 0.0456(3) Uani 1 1 d
N2 N 0.24752(11) 0.66119(10) 0.12968(17) 0.0666(4) Uani 1 1 d
C3 C 0.47754(13) 0.77611(11) 0.01221(16) 0.0532(3) Uani 1 1 d
H3 H 0.4208(12) 0.7222(11) -0.0377(17) 0.059(4) Uiso 1 1 d
N3 N 0.15489(11) 0.60731(10) 0.06941(17) 0.0697(4) Uani 1 1 d
C4 C 0.59272(13) 0.78313(13) -0.01925(18) 0.0606(4) Uani 1 1 d
H4 H 0.6221(14) 0.7316(13) -0.0923(19) 0.073(5) Uiso 1 1 d
C5 C 0.67065(13) 0.86194(13) 0.04992(19) 0.0625(4) Uani 1 1 d
H5 H 0.7551(14) 0.8662(12) 0.0264(17) 0.073(5) Uiso 1 1 d
C6 C 0.63265(13) 0.93352(13) 0.14818(17) 0.0585(4) Uani 1 1 d
H6 H 0.6861(14) 0.9913(13) 0.1942(19) 0.073(5) Uiso 1 1 d
C7 C 0.51349(12) 0.93019(10) 0.18330(15) 0.0490(3) Uani 1 1 d
C8 C 0.47173(15) 1.00556(12) 0.28300(18) 0.0612(4) Uani 1 1 d
H8 H 0.5262(13) 1.0590(13) 0.3243(18) 0.067(4) Uiso 1 1 d
C9 C 0.35669(15) 1.00228(13) 0.31426(19) 0.0655(4) Uani 1 1 d
H9 H 0.3287(14) 1.0533(14) 0.379(2) 0.080(5) Uiso 1 1 d
C10 C 0.27850(13) 0.92258(12) 0.24852(17) 0.0579(4) Uani 1 1 d
H10 H 0.1981(13) 0.9173(12) 0.2711(16) 0.064(4) Uiso 1 1 d
C11 C 0.12717(11) 0.78167(11) 0.00159(16) 0.0500(3) Uani 1 1 d
C12 C 0.07164(13) 0.87142(14) -0.07008(19) 0.0626(4) Uani 1 1 d
H12 H 0.1103(15) 0.9445(15) -0.059(2) 0.082(5) Uiso 1 1 d
C13 C -0.03618(15) 0.85240(17) -0.1544(2) 0.0792(5) Uani 1 1 d
H13 H -0.0793(15) 0.9105(15) -0.209(2) 0.081(5) Uiso 1 1 d
C14 C -0.08809(16) 0.74904(19) -0.1664(3) 0.0839(6) Uani 1 1 d
H14 H -0.160(2) 0.7432(16) -0.230(3) 0.110(7) Uiso 1 1 d
C15 C -0.03378(15) 0.66119(16) -0.0966(2) 0.0754(5) Uani 1 1 d
H15 H -0.0675(16) 0.5897(17) -0.102(2) 0.098(6) Uiso 1 1 d
C16 C 0.07726(12) 0.67847(12) -0.01078(18) 0.0574(4) Uani 1 1 d

loop_
_atom_site_aniso_label
_atom_site_aniso_U_11
_atom_site_aniso_U_22
_atom_site_aniso_U_33
_atom_site_aniso_U_23
_atom_site_aniso_U_13
_atom_site_aniso_U_12
C1 0.0483(7) 0.0434(7) 0.0509(7) 0.0077(6) -0.0034(6) -0.0026(5)
N1 0.0455(6) 0.0441(6) 0.0676(8) 0.0091(5) 0.0026(6) -0.0042(5)
C2 0.0467(7) 0.0417(7) 0.0458(7) 0.0083(5) -0.0043(6) -0.0026(5)
N2 0.0628(7) 0.0472(7) 0.0895(9) 0.0139(6) 0.0076(7) -0.0036(6)
C3 0.0544(8) 0.0497(8) 0.0535(8) -0.0001(6) -0.0006(7) -0.0066(6)
N3 0.0630(7) 0.0504(7) 0.0972(10) 0.0039(7) 0.0154(7) -0.0106(6)
C4 0.0588(8) 0.0605(9) 0.0629(9) -0.0009(7) 0.0094(8) -0.0019(7)
C5 0.0502(8) 0.0691(10) 0.0673(10) 0.0081(8) 0.0038(8) -0.0050(7)
C6 0.0519(8) 0.0583(9) 0.0619(9) 0.0069(7) -0.0063(7) -0.0120(7)
C7 0.0524(7) 0.0446(7) 0.0465(7) 0.0067(6) -0.0068(6) -0.0036(6)
C8 0.0685(9) 0.0529(8) 0.0583(9) -0.0029(7) -0.0071(8) -0.0072(7)
C9 0.0773(10) 0.0581(9) 0.0600(9) -0.0078(8) 0.0043(8) 0.0053(8)
C10 0.0559(8) 0.0577(9) 0.0598(9) 0.0071(7) 0.0058(7) 0.0040(7)
C11 0.0386(6) 0.0531(8) 0.0585(8) -0.0009(6) 0.0071(6) -0.0027(5)
C12 0.0513(8) 0.0605(10) 0.0733(11) 0.0023(8) -0.0027(8) -0.0002(7)
C13 0.0568(9) 0.0875(13) 0.0883(13) -0.0001(10) -0.0103(9) 0.0109(9)
C14 0.0480(9) 0.1030(15) 0.0969(14) -0.0250(12) -0.0052(10) -0.0066(10)
C15 0.0536(9) 0.0762(12) 0.0980(14) -0.0242(10) 0.0155(9) -0.0182(9)
C16 0.0467(7) 0.0535(8) 0.0745(10) -0.0081(7) 0.0169(7) -0.0079(6)

loop_
_atom_type_symbol
_atom_type_description
_atom_type_scat_dispersion_real
_atom_type_scat_dispersion_imag
_atom_type_scat_source
C C 0.0033 0.0016 'International Tables Vol C Tables 4.2.6.8 and 6.1.1.4'
H H 0.0000 0.0000 'International Tables Vol C Tables 4.2.6.8 and 6.1.1.4'
N N 0.0061 0.0033 'International Tables Vol C Tables 4.2.6.8 and 6.1.1.4'

loop_
_geom_angle_atom_site_label_1
_geom_angle_atom_site_label_2
_geom_angle_atom_site_label_3
_geom_angle
C10 C1 C2 121.88(13)
C10 C1 N1 118.19(12)
C2 C1 N1 119.93(12)
C11 N1 N2 109.92(11)
C11 N1 C1 128.65(11)
N2 N1 C1 120.97(11)
C3 C2 C1 123.79(12)
C3 C2 C7 119.10(12)
C1 C2 C7 117.11(12)
N3 N2 N1 108.78(12)
C4 C3 C2 120.12(13)
C4 C3 H3 121.8(8)
C2 C3 H3 118.1(8)
N2 N3 C16 108.48(12)
C3 C4 C5 120.79(14)
C3 C4 H4 119.8(9)
C5 C4 H4 119.4(9)
C6 C5 C4 120.55(14)
C6 C5 H5 119.3(9)
C4 C5 H5 120.1(9)
C5 C6 C7 120.75(14)
C5 C6 H6 121.0(9)
C7 C6 H6 118.2(9)
C8 C7 C6 121.48(13)
C8 C7 C2 119.83(12)
C6 C7 C2 118.69(13)
C9 C8 C7 120.87(15)
C9 C8 H8 122.0(9)
C7 C8 H8 117.1(9)
C8 C9 C10 119.99(15)
C8 C9 H9 120.7(10)
C10 C9 H9 119.3(10)
C1 C10 C9 120.32(13)
C1 C10 H10 118.2(9)
C9 C10 H10 121.5(9)
N1 C11 C12 133.11(13)
N1 C11 C16 104.31(12)
C12 C11 C16 122.55(14)
C13 C12 C11 115.89(16)
C13 C12 H12 123.7(10)
C11 C12 H12 120.4(10)
C12 C13 C14 122.12(19)
C12 C13 H13 120.7(10)
C14 C13 H13 117.2(10)
C15 C14 C13 122.05(18)
C15 C14 H14 121.8(13)
C13 C14 H14 116.1(13)
C14 C15 C16 116.87(17)
C14 C15 H15 123.8(12)
C16 C15 H15 119.4(12)
N3 C16 C11 108.51(13)
N3 C16 C15 130.97(15)
C11 C16 C15 120.51(16)

loop_
_geom_bond_atom_site_label_1
_geom_bond_atom_site_label_2
_geom_bond_distance
C1 C10 1.362(2)
C1 C2 1.4178(18)
C1 N1 1.4380(17)
N1 C11 1.3620(18)
N1 N2 1.3650(16)
C2 C3 1.4166(19)
C2 C7 1.4208(18)
N2 N3 1.2981(18)
C3 C4 1.366(2)
C3 H3 0.990(15)
N3 C16 1.378(2)
C4 C5 1.403(2)
C4 H4 1.000(17)
C5 C6 1.355(2)
C5 H5 1.003(15)
C6 C7 1.4191(19)
C6 H6 0.990(17)
C7 C8 1.412(2)
C8 C9 1.362(2)
C8 H8 0.945(16)
C9 C10 1.401(2)
C9 H9 0.937(17)
C10 H10 0.956(14)
C11 C12 1.390(2)
C11 C16 1.3913(19)
C12 C13 1.370(2)
C12 H12 1.001(17)
C13 C14 1.402(3)
C13 H13 0.966(18)
C14 C15 1.359(3)
C14 H14 0.94(2)
C15 C16 1.402(2)
C15 H15 0.96(2)

loop_
_geom_hbond_atom_site_label_D
_geom_hbond_atom_site_label_H
_geom_hbond_atom_site_label_A
_geom_hbond_distance_DH
_geom_hbond_distance_HA
_geom_hbond_distance_DA
_geom_hbond_angle_DHA
_geom_hbond_site_symmetry_A
C15 H15 N3 0.96(2) 2.65(2) 3.604(2) 170.5(16) 3_565

loop_
_geom_torsion_atom_site_label_1
_geom_torsion_atom_site_label_2
_geom_torsion_atom_site_label_3
_geom_torsion_atom_site_label_4
_geom_torsion
C10 C1 N1 C11 60.27(18)
C2 C1 N1 C11 -119.62(15)
C10 C1 N1 N2 -111.12(15)
C2 C1 N1 N2 68.99(16)
C10 C1 C2 C3 -177.86(13)
N1 C1 C2 C3 2.03(19)
C10 C1 C2 C7 1.21(19)
N1 C1 C2 C7 -178.91(11)
C11 N1 N2 N3 0.62(16)
C1 N1 N2 N3 173.48(12)
C1 C2 C3 C4 179.45(13)
C7 C2 C3 C4 0.4(2)
N1 N2 N3 C16 -0.62(16)
C2 C3 C4 C5 0.5(2)
C3 C4 C5 C6 -0.7(2)
C4 C5 C6 C7 0.1(2)
C5 C6 C7 C8 -178.66(14)
C5 C6 C7 C2 0.8(2)
C3 C2 C7 C8 178.43(12)
C1 C2 C7 C8 -0.68(18)
C3 C2 C7 C6 -1.03(18)
C1 C2 C7 C6 179.87(11)
C6 C7 C8 C9 179.16(14)
C2 C7 C8 C9 -0.3(2)
C7 C8 C9 C10 0.8(2)
C2 C1 C10 C9 -0.8(2)
N1 C1 C10 C9 179.35(13)
C8 C9 C10 C1 -0.2(2)
N2 N1 C11 C12 -178.56(15)
C1 N1 C11 C12 9.3(2)
N2 N1 C11 C16 -0.35(15)
C1 N1 C11 C16 -172.50(12)
N1 C11 C12 C13 178.00(15)
C16 C11 C12 C13 0.1(2)
C11 C12 C13 C14 0.7(3)
C12 C13 C14 C15 -0.9(3)
C13 C14 C15 C16 0.3(3)
N2 N3 C16 C11 0.41(16)
N2 N3 C16 C15 179.34(15)
N1 C11 C16 N3 -0.03(15)
C12 C11 C16 N3 178.43(13)
N1 C11 C16 C15 -179.09(13)
C12 C11 C16 C15 -0.6(2)
C14 C15 C16 N3 -178.37(16)
C14 C15 C16 C11 0.5(2)
